data_1507268
loop_
_publ_author_name
'Simkhovich, Liliya'
'Goldberg, Israel'
'Gross, Zeev'

_publ_section_title
;
 Easy preparation of cobalt corrole and hexaphyrin and isolation of new
 oligopyrroles in the solvent-free condensation of pyrrole with
 pentafluorobenzaldehyde.
;
_journal_issue 8
_journal_name_full 'Organic letters'
_journal_page_first 1241
_journal_page_last 1244
_journal_paper_doi 10.1021/ol0341142
_journal_volume 5
_journal_year 2003
_chemical_formula_sum 'C29 H7 F15 N2'
_chemical_formula_weight 668.37
_chemical_name_systematic
; 
 ? 
;
_space_group_IT_number 4
_symmetry_cell_setting monoclinic
_symmetry_space_group_name_Hall 'P 2yb'
_symmetry_space_group_name_H-M 'P 1 21 1'
_atom_sites_solution_hydrogens geom
_atom_sites_solution_primary direct
_atom_sites_solution_secondary difmap
_audit_creation_method SHELXL-97
_cell_angle_alpha 90.00
_cell_angle_beta 102.900(2)
_cell_angle_gamma 90.00
_cell_formula_units_Z 2
_cell_length_a 11.8050(7)
_cell_length_b 7.0160(5)
_cell_length_c 15.3170(10)
_cell_measurement_reflns_used 3630
_cell_measurement_temperature 110(2)
_cell_measurement_theta_max 27.84
_cell_measurement_theta_min 1.77
_cell_volume 1236.60(14)
_computing_cell_refinement Denzo
_computing_data_collection 'Collect, Nonius B.V.'
_computing_data_reduction Denzo
_computing_structure_refinement 'SHELXL-97 (Sheldrick, 1997)'
_computing_structure_solution 'SHELXS-86 (Sheldrick, 1990)'
_diffrn_ambient_temperature 110(2)
_diffrn_detector_area_resol_mean '56 microns'
_diffrn_measured_fraction_theta_full 0.990
_diffrn_measured_fraction_theta_max 0.990
_diffrn_measurement_device_type 'Nonius KappaCCD'
_diffrn_measurement_method '1 deg. Phi scans'
_diffrn_radiation_monochromator graphite
_diffrn_radiation_source 'fine-focus sealed tube'
_diffrn_radiation_type MoK\a
_diffrn_radiation_wavelength 0.71073
_diffrn_reflns_av_R_equivalents 0.0000
_diffrn_reflns_av_sigmaI/netI 0.0720
_diffrn_reflns_limit_h_max 15
_diffrn_reflns_limit_h_min -15
_diffrn_reflns_limit_k_max 9
_diffrn_reflns_limit_k_min -8
_diffrn_reflns_limit_l_max 19
_diffrn_reflns_limit_l_min -20
_diffrn_reflns_number 5199
_diffrn_reflns_theta_full 27.84
_diffrn_reflns_theta_max 27.84
_diffrn_reflns_theta_min 1.77
_exptl_absorpt_coefficient_mu 0.186
_exptl_absorpt_correction_type multi-scan
_exptl_crystal_colour orange
_exptl_crystal_density_diffrn 1.795
_exptl_crystal_density_method 'not measured'
_exptl_crystal_description 'thin plates'
_exptl_crystal_F_000 660
_exptl_crystal_size_max 0.35
_exptl_crystal_size_mid 0.15
_exptl_crystal_size_min 0.10
_refine_diff_density_max 0.241
_refine_diff_density_min -0.306
_refine_diff_density_rms 0.069
_refine_ls_abs_structure_details 'Flack H D (1983), Acta Cryst. A39, 876-881'
_refine_ls_abs_structure_Flack 0.2(7)
_refine_ls_extinction_method none
_refine_ls_goodness_of_fit_ref 0.950
_refine_ls_hydrogen_treatment constr
_refine_ls_matrix_type full
_refine_ls_number_parameters 416
_refine_ls_number_reflns 5199
_refine_ls_number_restraints 1
_refine_ls_restrained_S_all 0.949
_refine_ls_R_factor_all 0.0908
_refine_ls_R_factor_gt 0.0540
_refine_ls_shift/su_max 0.035
_refine_ls_shift/su_mean 0.001
_refine_ls_structure_factor_coef Fsqd
_refine_ls_weighting_details 'calc w=1/[\s^2^(Fo^2^)+(0.0858P)^2^+0.1619P] where P=(Fo^2^+2Fc^2^)/3'
_refine_ls_weighting_scheme calc
_refine_ls_wR_factor_gt 0.1209
_refine_ls_wR_factor_ref 0.1426
_reflns_number_gt 3630
_reflns_number_total 5199
_reflns_threshold_expression >2sigma(I)
_cod_data_source_file ol0341142si20030316_054640.cif
_cod_data_source_block Compound-4
_cod_original_cell_volume 1236.59(14)
_cod_original_sg_symbol_H-M P21
_cod_database_code 1507268

loop_
_symmetry_equiv_pos_as_xyz
'x, y, z'
'-x, y+1/2, -z'

loop_
_atom_site_label
_atom_site_type_symbol
_atom_site_fract_x
_atom_site_fract_y
_atom_site_fract_z
_atom_site_U_iso_or_equiv
_atom_site_adp_type
_atom_site_occupancy
_atom_site_symmetry_multiplicity
_atom_site_calc_flag
_atom_site_refinement_flags
F1 F 1.31680(19) 0.1092(3) 0.50502(16) 0.0446(6) Uani 1 1 d .
F2 F 1.5434(2) 0.0860(4) 0.58416(17) 0.0501(7) Uani 1 1 d .
F3 F 1.63275(18) -0.2401(4) 0.66709(16) 0.0499(6) Uani 1 1 d .
F4 F 1.4915(2) -0.5484(4) 0.66812(17) 0.0508(7) Uani 1 1 d .
F5 F 1.26621(18) -0.5293(3) 0.58662(15) 0.0418(6) Uani 1 1 d .
F6 F 0.67236(18) 0.0594(3) 0.14134(17) 0.0434(6) Uani 1 1 d .
F7 F 0.45308(18) 0.0420(4) 0.04428(17) 0.0483(6) Uani 1 1 d .
F8 F 0.32634(19) -0.2818(4) 0.04309(17) 0.0497(7) Uani 1 1 d .
F9 F 0.41861(19) -0.5848(4) 0.14524(18) 0.0529(7) Uani 1 1 d .
F10 F 0.63781(19) -0.5712(4) 0.24128(16) 0.0451(6) Uani 1 1 d .
F11 F 0.93755(19) 0.1309(3) 0.13427(14) 0.0399(5) Uani 1 1 d .
F12 F 0.91111(18) 0.1753(3) -0.04246(14) 0.0387(5) Uani 1 1 d .
F13 F 0.83440(19) -0.1185(4) -0.15579(13) 0.0413(6) Uani 1 1 d .
F14 F 0.7816(2) -0.4583(3) -0.08920(14) 0.0435(6) Uani 1 1 d .
F15 F 0.80420(19) -0.5043(3) 0.08852(14) 0.0383(5) Uani 1 1 d .
C16 C 1.2822(3) -0.2087(6) 0.5426(2) 0.0296(8) Uani 1 1 d .
C17 C 1.3573(3) -0.0560(5) 0.5428(2) 0.0322(8) Uani 1 1 d .
C18 C 1.4745(3) -0.0662(6) 0.5844(3) 0.0368(9) Uani 1 1 d .
C19 C 1.5199(3) -0.2315(7) 0.6265(3) 0.0380(9) Uani 1 1 d .
C20 C 1.4485(3) -0.3854(6) 0.6268(3) 0.0366(9) Uani 1 1 d .
C21 C 1.3316(3) -0.3731(6) 0.5852(2) 0.0321(8) Uani 1 1 d .
C22 C 1.1546(3) -0.1969(5) 0.5010(2) 0.0275(7) Uani 1 1 d .
C23 C 1.0796(3) -0.1934(5) 0.5616(2) 0.0281(7) Uani 1 1 d .
C24 C 1.1033(3) -0.1956(5) 0.6558(2) 0.0333(8) Uani 1 1 d .
H24 H 1.1779 -0.2049 0.6948 0.040 Uiso 1 1 calc R
C25 C 0.9981(3) -0.1818(6) 0.6817(2) 0.0331(8) Uani 1 1 d .
H25 H 0.9875 -0.1806 0.7414 0.040 Uiso 1 1 calc R
C26 C 0.9111(3) -0.1702(6) 0.6040(3) 0.0344(8) Uani 1 1 d .
H26 H 0.8303 -0.1585 0.6018 0.041 Uiso 1 1 calc R
N27 N 0.9599(2) -0.1781(5) 0.5316(2) 0.0309(7) Uani 1 1 d .
H27 H 0.9161 -0.1713 0.4634 0.10(2) Uiso 1 1 d R
C28 C 1.1181(3) -0.1917(5) 0.4087(2) 0.0282(7) Uani 1 1 d .
C29 C 1.1854(3) -0.1933(6) 0.3405(2) 0.0329(8) Uani 1 1 d .
H29 H 1.2678 -0.1933 0.3502 0.039 Uiso 1 1 calc R
C30 C 1.1079(3) -0.1947(6) 0.2595(2) 0.0319(8) Uani 1 1 d .
H30 H 1.1254 -0.1943 0.2019 0.038 Uiso 1 1 calc R
C31 C 0.9935(3) -0.1969(5) 0.2798(2) 0.0276(7) Uani 1 1 d .
N32 N 0.9996(2) -0.1916(4) 0.36678(18) 0.0282(6) Uani 1 1 d .
C33 C 0.8796(3) -0.2105(5) 0.2165(2) 0.0286(7) Uani 1 1 d .
C34 C 0.7852(3) -0.2538(6) 0.2469(2) 0.0317(8) Uani 1 1 d .
H34 H 0.7966 -0.2847 0.3086 0.038 Uiso 1 1 calc R
C35 C 0.6645(3) -0.2579(6) 0.1930(2) 0.0310(8) Uani 1 1 d .
C36 C 0.5944(3) -0.4152(6) 0.1936(3) 0.0341(9) Uani 1 1 d .
C37 C 0.4814(3) -0.4238(6) 0.1446(3) 0.0371(9) Uani 1 1 d .
C38 C 0.4346(3) -0.2716(6) 0.0935(3) 0.0376(9) Uani 1 1 d .
C39 C 0.4998(3) -0.1068(6) 0.0934(3) 0.0359(9) Uani 1 1 d .
C40 C 0.6128(3) -0.1023(6) 0.1421(3) 0.0321(8) Uani 1 1 d .
C41 C 0.8718(3) -0.1883(6) 0.1184(2) 0.0286(7) Uani 1 1 d .
C42 C 0.9000(3) -0.0184(6) 0.0814(2) 0.0307(8) Uani 1 1 d .
C43 C 0.8870(3) 0.0063(6) -0.0097(3) 0.0326(8) Uani 1 1 d .
C44 C 0.8473(3) -0.1418(6) -0.0672(2) 0.0315(8) Uani 1 1 d .
C45 C 0.8194(3) -0.3143(6) -0.0330(3) 0.0325(8) Uani 1 1 d .
C46 C 0.8317(3) -0.3349(5) 0.0583(2) 0.0300(8) Uani 1 1 d .

loop_
_atom_site_aniso_label
_atom_site_aniso_U_11
_atom_site_aniso_U_22
_atom_site_aniso_U_33
_atom_site_aniso_U_23
_atom_site_aniso_U_13
_atom_site_aniso_U_12
F1 0.0379(12) 0.0388(14) 0.0506(14) 0.0098(11) -0.0035(10) -0.0041(10)
F2 0.0349(12) 0.0581(17) 0.0541(15) 0.0047(12) 0.0029(11) -0.0189(11)
F3 0.0229(11) 0.0747(17) 0.0475(14) -0.0014(13) -0.0022(10) 0.0006(11)
F4 0.0359(12) 0.0545(16) 0.0565(15) 0.0113(13) -0.0016(11) 0.0106(11)
F5 0.0335(11) 0.0390(14) 0.0487(14) 0.0061(10) 0.0002(10) -0.0044(10)
F6 0.0319(11) 0.0357(13) 0.0608(15) 0.0049(11) 0.0061(11) -0.0029(10)
F7 0.0310(12) 0.0474(15) 0.0629(16) 0.0195(12) 0.0032(11) 0.0071(11)
F8 0.0266(11) 0.0563(16) 0.0581(16) 0.0029(12) -0.0079(11) -0.0007(10)
F9 0.0312(12) 0.0444(15) 0.0772(18) 0.0096(13) -0.0002(11) -0.0075(11)
F10 0.0331(11) 0.0479(14) 0.0510(14) 0.0197(11) 0.0026(10) 0.0018(11)
F11 0.0436(12) 0.0386(13) 0.0347(12) -0.0038(10) 0.0027(10) -0.0071(11)
F12 0.0357(12) 0.0437(13) 0.0359(12) 0.0111(10) 0.0061(9) -0.0060(10)
F13 0.0400(12) 0.0589(16) 0.0247(11) 0.0048(10) 0.0064(9) 0.0052(11)
F14 0.0503(14) 0.0462(14) 0.0316(12) -0.0113(10) 0.0042(10) -0.0019(11)
F15 0.0420(12) 0.0349(12) 0.0362(12) -0.0012(9) 0.0047(9) -0.0023(10)
C16 0.0287(17) 0.038(2) 0.0216(17) -0.0051(16) 0.0040(14) -0.0001(16)
C17 0.0325(19) 0.031(2) 0.031(2) 0.0022(16) 0.0027(15) -0.0017(16)
C18 0.0299(18) 0.048(2) 0.033(2) 0.0018(18) 0.0072(16) -0.0077(18)
C19 0.0242(17) 0.056(3) 0.032(2) -0.0027(18) 0.0031(15) 0.0020(17)
C20 0.0331(19) 0.041(2) 0.034(2) 0.0044(17) 0.0043(16) 0.0054(18)
C21 0.0281(18) 0.033(2) 0.034(2) 0.0012(17) 0.0048(15) -0.0002(17)
C22 0.0234(16) 0.0275(19) 0.0293(18) 0.0007(15) 0.0006(13) -0.0014(15)
C23 0.0239(16) 0.0276(18) 0.0308(18) 0.0004(15) 0.0016(14) -0.0008(15)
C24 0.0340(19) 0.036(2) 0.0278(18) 0.0011(16) 0.0031(15) 0.0009(17)
C25 0.0363(19) 0.036(2) 0.0272(18) -0.0015(16) 0.0083(15) 0.0002(17)
C26 0.0322(19) 0.034(2) 0.038(2) -0.0009(17) 0.0116(16) 0.0005(17)
N27 0.0211(14) 0.0388(18) 0.0320(16) 0.0018(13) 0.0045(12) -0.0002(13)
C28 0.0237(16) 0.031(2) 0.0291(17) -0.0019(15) 0.0036(13) 0.0009(15)
C29 0.0236(17) 0.040(2) 0.0341(19) -0.0009(17) 0.0050(14) -0.0009(16)
C30 0.0299(18) 0.040(2) 0.0253(17) 0.0004(16) 0.0049(14) -0.0002(17)
C31 0.0235(16) 0.0298(19) 0.0276(18) -0.0008(15) 0.0018(13) -0.0002(15)
N32 0.0256(14) 0.0310(17) 0.0267(15) 0.0007(13) 0.0031(12) -0.0003(13)
C33 0.0266(17) 0.033(2) 0.0249(17) -0.0025(15) 0.0037(14) -0.0028(15)
C34 0.0289(18) 0.038(2) 0.0263(18) 0.0013(16) 0.0026(14) -0.0017(17)
C35 0.0243(17) 0.041(2) 0.0270(18) -0.0022(16) 0.0044(14) 0.0014(16)
C36 0.0278(18) 0.039(2) 0.035(2) 0.0051(17) 0.0051(16) 0.0039(16)
C37 0.0260(18) 0.038(2) 0.046(2) -0.0002(18) 0.0052(16) -0.0065(17)
C38 0.0207(17) 0.049(3) 0.041(2) -0.0018(19) 0.0020(16) 0.0001(17)
C39 0.0302(18) 0.040(2) 0.036(2) 0.0056(17) 0.0047(16) 0.0082(17)
C40 0.0279(18) 0.035(2) 0.035(2) 0.0029(17) 0.0093(15) -0.0030(16)
C41 0.0210(16) 0.039(2) 0.0259(17) 0.0009(16) 0.0050(13) 0.0041(15)
C42 0.0239(17) 0.037(2) 0.0294(18) -0.0018(16) 0.0023(14) 0.0022(15)
C43 0.0214(17) 0.039(2) 0.038(2) 0.0060(17) 0.0084(15) 0.0042(16)
C44 0.0246(17) 0.047(2) 0.0219(17) 0.0029(16) 0.0034(14) 0.0058(16)
C45 0.0270(18) 0.037(2) 0.0320(19) -0.0035(16) 0.0030(15) 0.0044(16)
C46 0.0249(17) 0.032(2) 0.0324(19) 0.0024(16) 0.0058(15) 0.0015(16)

loop_
_atom_type_symbol
_atom_type_description
_atom_type_scat_dispersion_real
_atom_type_scat_dispersion_imag
_atom_type_scat_source
C C 0.0033 0.0016 'International Tables Vol C Tables 4.2.6.8 and 6.1.1.4'
H H 0.0000 0.0000 'International Tables Vol C Tables 4.2.6.8 and 6.1.1.4'
N N 0.0061 0.0033 'International Tables Vol C Tables 4.2.6.8 and 6.1.1.4'
F F 0.0171 0.0103 'International Tables Vol C Tables 4.2.6.8 and 6.1.1.4'

loop_
_geom_angle_atom_site_label_1
_geom_angle_atom_site_label_2
_geom_angle_atom_site_label_3
_geom_angle
C21 C16 C17 116.0(3)
C21 C16 C22 121.5(3)
C17 C16 C22 122.5(3)
F1 C17 C18 117.8(3)
F1 C17 C16 120.1(3)
C18 C17 C16 122.1(4)
F2 C18 C19 119.9(3)
F2 C18 C17 120.0(4)
C19 C18 C17 120.1(4)
F3 C19 C18 119.9(4)
F3 C19 C20 120.8(4)
C18 C19 C20 119.3(3)
F4 C20 C19 120.1(3)
F4 C20 C21 120.0(4)
C19 C20 C21 119.9(4)
F5 C21 C16 120.2(3)
F5 C21 C20 117.3(4)
C16 C21 C20 122.6(4)
C28 C22 C23 124.8(3)
C28 C22 C16 119.3(3)
C23 C22 C16 115.9(3)
N27 C23 C22 121.5(3)
N27 C23 C24 107.1(3)
C22 C23 C24 131.4(3)
C25 C24 C23 107.9(3)
C25 C24 H24 126.1
C23 C24 H24 126.1
C24 C25 C26 107.3(3)
C24 C25 H25 126.4
C26 C25 H25 126.4
N27 C26 C25 109.2(3)
N27 C26 H26 125.4
C25 C26 H26 125.4
C26 N27 C23 108.6(3)
C26 N27 H27 126.9
C23 N27 H27 124.5
C22 C28 N32 121.3(3)
C22 C28 C29 129.9(3)
N32 C28 C29 108.8(3)
C30 C29 C28 106.9(3)
C30 C29 H29 126.5
C28 C29 H29 126.5
C29 C30 C31 105.8(3)
C29 C30 H30 127.1
C31 C30 H30 127.1
N32 C31 C30 111.8(3)
N32 C31 C33 120.2(3)
C30 C31 C33 128.0(3)
C31 N32 C28 106.7(3)
C34 C33 C31 119.7(3)
C34 C33 C41 120.4(3)
C31 C33 C41 119.8(3)
C33 C34 C35 125.8(3)
C33 C34 H34 117.1
C35 C34 H34 117.1
C36 C35 C40 116.1(3)
C36 C35 C34 121.1(3)
C40 C35 C34 122.8(3)
F10 C36 C37 117.6(3)
F10 C36 C35 119.7(3)
C37 C36 C35 122.7(4)
F9 C37 C38 120.3(3)
F9 C37 C36 119.8(4)
C38 C37 C36 119.8(4)
F8 C38 C37 120.0(4)
F8 C38 C39 120.1(4)
C37 C38 C39 119.9(3)
F7 C39 C38 119.6(3)
F7 C39 C40 121.1(4)
C38 C39 C40 119.3(4)
F6 C40 C39 117.6(4)
F6 C40 C35 120.2(3)
C39 C40 C35 122.2(4)
C42 C41 C46 116.1(3)
C42 C41 C33 122.2(3)
C46 C41 C33 121.6(3)
F11 C42 C43 117.5(3)
F11 C42 C41 120.1(3)
C43 C42 C41 122.4(3)
F12 C43 C44 120.0(3)
F12 C43 C42 120.2(3)
C44 C43 C42 119.8(4)
F13 C44 C43 120.1(3)
F13 C44 C45 120.3(3)
C43 C44 C45 119.6(3)
F14 C45 C46 121.1(4)
F14 C45 C44 119.3(3)
C46 C45 C44 119.5(3)
F15 C46 C45 117.6(3)
F15 C46 C41 119.9(3)
C45 C46 C41 122.4(3)

loop_
_geom_bond_atom_site_label_1
_geom_bond_atom_site_label_2
_geom_bond_distance
F1 C17 1.335(4)
F2 C18 1.343(5)
F3 C19 1.340(4)
F4 C20 1.350(5)
F5 C21 1.343(5)
F6 C40 1.336(4)
F7 C39 1.332(5)
F8 C38 1.339(4)
F9 C37 1.353(5)
F10 C36 1.351(4)
F11 C42 1.338(4)
F12 C43 1.343(4)
F13 C44 1.342(4)
F14 C45 1.337(4)
F15 C46 1.342(4)
C16 C21 1.388(5)
C16 C17 1.391(5)
C16 C22 1.501(4)
C17 C18 1.390(5)
C18 C19 1.376(6)
C19 C20 1.371(6)
C20 C21 1.388(5)
C22 C28 1.383(5)
C22 C23 1.419(5)
C23 N27 1.389(4)
C23 C24 1.407(5)
C24 C25 1.388(5)
C24 H24 0.9500
C25 C26 1.390(5)
C25 H25 0.9500
C26 N27 1.359(5)
C26 H26 0.9500
N27 H27 1.0591
C28 N32 1.403(4)
C28 C29 1.447(5)
C29 C30 1.368(5)
C29 H29 0.9500
C30 C31 1.452(5)
C30 H30 0.9500
C31 N32 1.319(4)
C31 C33 1.474(4)
C33 C34 1.335(5)
C33 C41 1.493(5)
C34 C35 1.480(5)
C34 H34 0.9500
C35 C36 1.381(5)
C35 C40 1.400(5)
C36 C37 1.378(5)
C37 C38 1.366(6)
C38 C39 1.389(6)
C39 C40 1.376(5)
C41 C42 1.392(5)
C41 C46 1.391(5)
C42 C43 1.380(5)
C43 C44 1.374(5)
C44 C45 1.387(5)
C45 C46 1.381(5)

loop_
_cod_related_entry_id
_cod_related_entry_database
_cod_related_entry_code
1 ChemSpider 21200365
